data_4100665
loop_
_publ_author_name
'Bhargava, Surbhi'
'Hou, Jianjun'
'Parvez, Masood'
'Sorensen, Ted S.'

_publ_section_title
;
Preparation and Crystal Structure of Two Bicyclo[1.1.0]butan-2-ones.
A Hybrid Oxyallyl-Cyclopropanone Motif
;
_journal_name_full 'Journal of the American Chemical Society'
_journal_paper_doi 10.1021/ja043646q
_journal_year 2005
_chemical_formula_moiety 'C13 H22 O'
_chemical_formula_sum 'C13 H22 O'
_chemical_formula_weight 194.31
_space_group_IT_number 2
_space_group_name_Hall '-P 1'
_space_group_name_H-M_alt 'P -1'
_symmetry_cell_setting triclinic
_symmetry_space_group_name_Hall '-P 1'
_symmetry_space_group_name_H-M 'P -1'
_cell_angle_alpha 81.839(10)
_cell_angle_beta 80.624(10)
_cell_angle_gamma 79.736(7)
_cell_formula_units_Z 2
_cell_length_a 6.413(10)
_cell_length_b 7.285(12)
_cell_length_c 14.211(16)
_cell_measurement_temperature 173(2)
_cell_volume 640.2(16)
_diffrn_ambient_temperature 173(2)
_exptl_crystal_density_diffrn 1.008
_refine_diff_density_rms 0.040
_cod_depositor_comments
;
The following automatic conversions were performed:
'_symmetry_cell_setting' value 'Triclinic' changed to 'triclinic'
according to '/home/saulius/struct/CIF-dictionaries/cif_core.dic'
dictionary named 'cif_core.dic' version 2.4.1 from 2010-06-29.

Automatic conversion script
Id: cif_fix_enum 1527 2010-12-29 10:47:43Z saulius 
;
_cod_database_code 4100665

loop_
_symmetry_equiv_pos_as_xyz
'x, y, z'
'-x, -y, -z'

loop_
_atom_site_label
_atom_site_type_symbol
_atom_site_fract_x
_atom_site_fract_y
_atom_site_fract_z
_atom_site_U_iso_or_equiv
_atom_site_adp_type
_atom_site_occupancy
_atom_site_symmetry_multiplicity
_atom_site_calc_flag
_atom_site_refinement_flags
_atom_site_disorder_assembly
_atom_site_disorder_group
O1 O 0.3420(4) 0.7595(4) 0.22358(19) 0.0634(8) Uani 1 1 d . . .
C1 C 0.6208(5) 0.9713(5) 0.1800(2) 0.0451(8) Uani 1 1 d . . .
C2 C 0.5156(5) 0.8129(5) 0.2151(2) 0.0465(9) Uani 1 1 d . . .
C3 C 0.7027(5) 0.7914(4) 0.2616(2) 0.0426(8) Uani 1 1 d . . .
C4 C 0.8468(5) 0.8711(5) 0.1766(2) 0.0458(9) Uani 1 1 d . . .
H4 H 0.9458 0.9474 0.1949 0.055 Uiso 1 1 calc R . .
C5 C 0.9502(6) 0.7532(5) 0.0967(2) 0.0553(10) Uani 1 1 d . . .
H5A H 1.0736 0.6658 0.1174 0.066 Uiso 1 1 calc R . .
H5B H 0.9977 0.8353 0.0394 0.066 Uiso 1 1 calc R . .
H5C H 0.8460 0.6821 0.0818 0.066 Uiso 1 1 calc R . .
C6 C 0.5291(6) 1.1790(5) 0.1743(3) 0.0551(10) Uani 1 1 d . . .
C7 C 0.3473(7) 1.2176(6) 0.2545(3) 0.0888(16) Uani 1 1 d . . .
H7A H 0.2873 1.3514 0.2478 0.107 Uiso 1 1 calc R . .
H7B H 0.4008 1.1829 0.3164 0.107 Uiso 1 1 calc R . .
H7C H 0.2359 1.1433 0.2513 0.107 Uiso 1 1 calc R . .
C8 C 0.4471(8) 1.2277(6) 0.0778(3) 0.0921(16) Uani 1 1 d . . .
H8A H 0.3938 1.3627 0.0680 0.110 Uiso 1 1 calc R . .
H8B H 0.3308 1.1575 0.0769 0.110 Uiso 1 1 calc R . .
H8C H 0.5639 1.1944 0.0265 0.110 Uiso 1 1 calc R . .
C9 C 0.7043(8) 1.2955(6) 0.1744(4) 0.0926(16) Uani 1 1 d . . .
H9A H 0.6430 1.4291 0.1694 0.111 Uiso 1 1 calc R . .
H9B H 0.8161 1.2721 0.1197 0.111 Uiso 1 1 calc R . .
H9C H 0.7664 1.2602 0.2343 0.111 Uiso 1 1 calc R . .
C10 C 0.7311(5) 0.7540(5) 0.3657(2) 0.0516(9) Uani 1 1 d . . .
C11 C 0.8556(7) 0.8919(7) 0.3944(3) 0.0768(13) Uani 1 1 d . . .
H11A H 0.8801 0.8562 0.4613 0.092 Uiso 1 1 calc R . .
H11B H 0.7732 1.0189 0.3877 0.092 Uiso 1 1 calc R . .
H11C H 0.9934 0.8895 0.3527 0.092 Uiso 1 1 calc R . .
C12 C 0.8586(7) 0.5539(6) 0.3787(3) 0.0821(14) Uani 1 1 d . . .
H12A H 0.8774 0.5191 0.4464 0.099 Uiso 1 1 calc R . .
H12B H 0.9992 0.5501 0.3391 0.099 Uiso 1 1 calc R . .
H12C H 0.7804 0.4653 0.3590 0.099 Uiso 1 1 calc R . .
C13 C 0.5142(6) 0.7597(6) 0.4285(3) 0.0722(12) Uani 1 1 d . . .
H13A H 0.5351 0.7282 0.4960 0.087 Uiso 1 1 calc R . .
H13B H 0.4366 0.6687 0.4105 0.087 Uiso 1 1 calc R . .
H13C H 0.4314 0.8861 0.4193 0.087 Uiso 1 1 calc R . .

loop_
_atom_site_aniso_label
_atom_site_aniso_U_11
_atom_site_aniso_U_22
_atom_site_aniso_U_33
_atom_site_aniso_U_23
_atom_site_aniso_U_13
_atom_site_aniso_U_12
O1 0.0405(15) 0.0609(17) 0.093(2) -0.0128(14) -0.0137(13) -0.0135(12)
C1 0.0417(19) 0.040(2) 0.054(2) -0.0034(16) -0.0092(15) -0.0051(15)
C2 0.038(2) 0.046(2) 0.057(2) -0.0138(17) -0.0074(16) -0.0027(17)
C3 0.0377(18) 0.0332(19) 0.056(2) -0.0075(15) -0.0066(15) -0.0011(14)
C4 0.0381(19) 0.043(2) 0.057(2) -0.0100(16) -0.0073(15) -0.0065(15)
C5 0.052(2) 0.050(2) 0.059(2) -0.0068(18) -0.0015(17) -0.0017(18)
C6 0.055(2) 0.037(2) 0.071(2) -0.0061(18) -0.0066(18) -0.0024(17)
C7 0.085(3) 0.051(3) 0.112(4) -0.013(2) 0.020(3) 0.012(2)
C8 0.108(4) 0.055(3) 0.103(4) 0.001(3) -0.022(3) 0.015(3)
C9 0.090(3) 0.045(3) 0.144(4) -0.021(3) -0.006(3) -0.017(2)
C10 0.048(2) 0.056(2) 0.050(2) -0.0085(17) -0.0105(16) -0.0018(17)
C11 0.072(3) 0.106(4) 0.062(3) -0.030(2) -0.011(2) -0.023(3)
C12 0.098(3) 0.077(3) 0.065(3) -0.008(2) -0.029(2) 0.017(3)
C13 0.070(3) 0.086(3) 0.055(2) -0.005(2) 0.002(2) -0.010(2)

loop_
_geom_bond_atom_site_label_1
_geom_bond_atom_site_label_2
_geom_bond_distance
_geom_bond_site_symmetry_2
_geom_bond_publ_flag
O1 C2 1.226(4) . ?
C1 C2 1.428(5) . ?
C1 C4 1.499(5) . ?
C1 C6 1.518(5) . ?
C1 C3 1.691(5) . ?
C2 C3 1.437(5) . ?
C3 C10 1.500(5) . ?
C3 C4 1.510(5) . ?
C4 C5 1.514(5) . ?
C6 C7 1.509(5) . ?
C6 C8 1.521(6) . ?
C6 C9 1.524(6) . ?
C10 C13 1.522(5) . ?
C10 C11 1.524(5) . ?
C10 C12 1.542(6) . ?
